data_7215826
loop_
_publ_author_name
'Sutton, Ashley L.'
'Abrahams, Brendan F.'
'D'Alessandro, Deanna M.'
'Elliott, Robert W.'
'Hudson, Timothy A.'
'Robson, Richard'
'Usov, Pavel M.'

_publ_section_title
;
 Structural and optical investigations of charge transfer complexes
 involving the F4TCNQ dianion
;
_journal_name_full CrystEngComm
_journal_paper_doi 10.1039/c4ce00289j
_journal_year 2014
_chemical_formula_sum 'C38 H22 F4 N6'
_chemical_formula_weight 638.62
_chemical_name_systematic
;
 ?
;
_space_group_IT_number 2
_symmetry_cell_setting triclinic
_symmetry_space_group_name_Hall '-P 1'
_symmetry_space_group_name_H-M 'P -1'
_atom_sites_solution_hydrogens geom
_atom_sites_solution_primary direct
_atom_sites_solution_secondary difmap
_audit_creation_method SHELXL-97
_cell_angle_alpha 104.240(10)
_cell_angle_beta 98.724(9)
_cell_angle_gamma 104.128(9)
_cell_formula_units_Z 1
_cell_length_a 5.4139(5)
_cell_length_b 10.4083(11)
_cell_length_c 13.9398(17)
_cell_measurement_reflns_used 2151
_cell_measurement_temperature 130(2)
_cell_measurement_theta_max 73.6088
_cell_measurement_theta_min 3.3532
_cell_volume 719.36(15)
_computing_cell_refinement
;
CrysAlisPro, Agilent Technologies,
Version 1.171.36.20 (release 27-06-2012 CrysAlis171 .NET)
(compiled Jul 11 2012,15:38:31)
;
_computing_data_collection
;
CrysAlisPro, Agilent Technologies,
Version 1.171.36.20 (release 27-06-2012 CrysAlis171 .NET)
(compiled Jul 11 2012,15:38:31)
;
_computing_data_reduction
;
CrysAlisPro, Agilent Technologies,
Version 1.171.36.20 (release 27-06-2012 CrysAlis171 .NET)
(compiled Jul 11 2012,15:38:31)
;
_computing_structure_refinement 'SHELXL-97 (Sheldrick, 1997)'
_computing_structure_solution 'SHELXS-97 (Sheldrick, 1997)'
_diffrn_ambient_temperature 130(2)
_diffrn_detector_area_resol_mean 10.2273
_diffrn_measured_fraction_theta_full 0.993
_diffrn_measured_fraction_theta_max 0.993
_diffrn_measurement_device_type 'SuperNova, Dual, Cu at zero, Atlas'
_diffrn_measurement_method '\w scans'
_diffrn_radiation_monochromator mirror
_diffrn_radiation_source 'SuperNova (Cu) X-ray Source'
_diffrn_radiation_type 'Cu K\a'
_diffrn_radiation_wavelength 1.5418
_diffrn_reflns_av_R_equivalents 0.0283
_diffrn_reflns_av_sigmaI/netI 0.0408
_diffrn_reflns_limit_h_max 4
_diffrn_reflns_limit_h_min -6
_diffrn_reflns_limit_k_max 12
_diffrn_reflns_limit_k_min -12
_diffrn_reflns_limit_l_max 16
_diffrn_reflns_limit_l_min -15
_diffrn_reflns_number 4560
_diffrn_reflns_theta_full 69.97
_diffrn_reflns_theta_max 69.97
_diffrn_reflns_theta_min 3.36
_exptl_absorpt_coefficient_mu 0.894
_exptl_absorpt_correction_T_max 0.983
_exptl_absorpt_correction_T_min 0.850
_exptl_absorpt_correction_type gaussian
_exptl_absorpt_process_details
;
CrysAlisPro, Agilent Technologies,
Version 1.171.36.20 (release 27-06-2012 CrysAlis171 .NET)
(compiled Jul 11 2012,15:38:31)
Numerical absorption correction based on gaussian integration over
            a multifaceted crystal model
;
_exptl_crystal_colour 'Dark Red'
_exptl_crystal_density_diffrn 1.474
_exptl_crystal_density_method 'not measured'
_exptl_crystal_description Plate
_exptl_crystal_F_000 328
_exptl_crystal_size_max 0.2621
_exptl_crystal_size_mid 0.2049
_exptl_crystal_size_min 0.0198
_refine_diff_density_max 0.219
_refine_diff_density_min -0.241
_refine_diff_density_rms 0.052
_refine_ls_extinction_method none
_refine_ls_goodness_of_fit_ref 1.063
_refine_ls_hydrogen_treatment constr
_refine_ls_matrix_type full
_refine_ls_number_parameters 217
_refine_ls_number_reflns 2720
_refine_ls_number_restraints 0
_refine_ls_restrained_S_all 1.063
_refine_ls_R_factor_all 0.0461
_refine_ls_R_factor_gt 0.0401
_refine_ls_shift/su_max 0.002
_refine_ls_shift/su_mean 0.000
_refine_ls_structure_factor_coef Fsqd
_refine_ls_weighting_details 'calc w=1/[\s^2^(Fo^2^)+(0.0676P)^2^+0.0510P] where P=(Fo^2^+2Fc^2^)/3'
_refine_ls_weighting_scheme calc
_refine_ls_wR_factor_gt 0.1094
_refine_ls_wR_factor_ref 0.1156
_reflns_number_gt 2359
_reflns_number_total 2720
_reflns_threshold_expression >2sigma(I)
_cod_data_source_file c4ce00289j2.cif
_cod_data_source_block 8F4TCNQ
_cod_depositor_comments
;
The following automatic conversions were performed:

'_symmetry_cell_setting' value 'Triclinic' changed to 'triclinic'
according to
/usr/data/users/saulius/crontab/automatic-downloads/rss-feeds/RSC/lib/dictionaries/cif_core.dic
dictionary named 'cif_core.dic' version 2.4.2 from
2011-04-26.

'_refine_ls_hydrogen_treatment' value 'Constr' changed
to 'constr' according to
/usr/data/users/saulius/crontab/automatic-downloads/rss-feeds/RSC/lib/dictionaries/cif_core.dic
dictionary named 'cif_core.dic' version 2.4.2 from 2011-04-26.

Automatic conversion script
Id: cif_fix_values 2281 2013-09-26 08:29:07Z andrius 
;
_cod_original_cell_volume 719.36(13)
_cod_original_sg_symbol_H-M P-1
_cod_database_code 7215826

loop_
_symmetry_equiv_pos_as_xyz
'x, y, z'
'-x, -y, -z'

loop_
_atom_site_label
_atom_site_type_symbol
_atom_site_fract_x
_atom_site_fract_y
_atom_site_fract_z
_atom_site_U_iso_or_equiv
_atom_site_adp_type
_atom_site_occupancy
_atom_site_symmetry_multiplicity
_atom_site_calc_flag
_atom_site_refinement_flags
C19 C 0.1061(3) 1.13445(15) 0.50013(11) 0.0243(3) Uani 1 1 d .
H19 H 0.1786 1.2274 0.5003 0.029 Uiso 1 1 calc R
C18 C 0.0498(3) 0.89161(15) 0.43216(11) 0.0244(3) Uani 1 1 d .
H18 H 0.0823 0.8171 0.3860 0.029 Uiso 1 1 calc R
F2 F 0.35232(16) 0.59242(9) 0.34148(6) 0.0267(2) Uani 1 1 d .
F1 F 0.17369(15) 0.65917(8) 0.50544(6) 0.0258(2) Uani 1 1 d .
N2 N 0.8316(3) 0.20237(15) 0.26478(11) 0.0384(4) Uani 1 1 d .
N1 N 0.7808(3) 0.59147(14) 0.20824(10) 0.0313(3) Uani 1 1 d .
C6 C 0.7783(3) 0.30516(15) 0.29027(11) 0.0264(3) Uani 1 1 d .
C2 C 0.4308(3) 0.54434(14) 0.41910(10) 0.0211(3) Uani 1 1 d .
C3 C 0.5997(2) 0.46196(13) 0.40848(10) 0.0200(3) Uani 1 1 d .
C1 C 0.3382(2) 0.58008(13) 0.50557(10) 0.0207(3) Uani 1 1 d .
C5 C 0.7456(3) 0.51697(14) 0.25788(10) 0.0231(3) Uani 1 1 d .
C4 C 0.7049(3) 0.42691(14) 0.31819(11) 0.0222(3) Uani 1 1 d .
N3 N 0.2763(2) 0.95747(12) 0.26467(9) 0.0230(3) Uani 1 1 d .
C9 C 0.1599(3) 0.75838(14) 0.07843(11) 0.0251(3) Uani 1 1 d .
C15 C 0.0855(3) 0.95552(14) 0.19229(11) 0.0227(3) Uani 1 1 d .
H15 H -0.0074 1.0221 0.2054 0.027 Uiso 1 1 calc R
C17 C 0.1581(3) 1.02775(15) 0.43244(10) 0.0225(3) Uani 1 1 d .
C14 C 0.0182(3) 0.85694(14) 0.09660(11) 0.0231(3) Uani 1 1 d .
C16 C 0.3397(3) 1.06518(16) 0.36408(11) 0.0276(3) Uani 1 1 d .
H16A H 0.3288 1.1539 0.3524 0.033 Uiso 1 1 calc R
H16B H 0.5218 1.0791 0.3991 0.033 Uiso 1 1 calc R
C8 C 0.3587(3) 0.76401(16) 0.15851(12) 0.0285(3) Uani 1 1 d .
H8 H 0.4547 0.6984 0.1488 0.034 Uiso 1 1 calc R
C10 C 0.0930(3) 0.65933(16) -0.01889(13) 0.0334(4) Uani 1 1 d .
H10 H 0.1861 0.5930 -0.0332 0.040 Uiso 1 1 calc R
C12 C -0.2456(3) 0.75718(18) -0.07342(12) 0.0373(4) Uani 1 1 d .
H12 H -0.3832 0.7549 -0.1256 0.045 Uiso 1 1 calc R
C7 C 0.4146(3) 0.86263(16) 0.24970(12) 0.0277(3) Uani 1 1 d .
H7 H 0.5498 0.8659 0.3032 0.033 Uiso 1 1 calc R
C13 C -0.1851(3) 0.85545(17) 0.01928(12) 0.0307(3) Uani 1 1 d .
H13 H -0.2789 0.9218 0.0314 0.037 Uiso 1 1 calc R
C11 C -0.1049(3) 0.65967(18) -0.09169(12) 0.0389(4) Uani 1 1 d .
H11 H -0.1493 0.5925 -0.1564 0.047 Uiso 1 1 calc R

loop_
_atom_site_aniso_label
_atom_site_aniso_U_11
_atom_site_aniso_U_22
_atom_site_aniso_U_33
_atom_site_aniso_U_23
_atom_site_aniso_U_13
_atom_site_aniso_U_12
C19 0.0246(7) 0.0206(7) 0.0267(7) 0.0090(6) 0.0041(6) 0.0039(5)
C18 0.0257(7) 0.0226(7) 0.0231(7) 0.0049(5) 0.0049(6) 0.0064(6)
F2 0.0304(4) 0.0317(5) 0.0238(4) 0.0135(4) 0.0063(3) 0.0144(4)
F1 0.0270(4) 0.0275(4) 0.0274(5) 0.0095(3) 0.0066(3) 0.0144(4)
N2 0.0574(9) 0.0328(7) 0.0393(8) 0.0157(6) 0.0259(7) 0.0245(7)
N1 0.0347(7) 0.0351(7) 0.0327(7) 0.0166(6) 0.0134(6) 0.0154(6)
C6 0.0289(7) 0.0291(8) 0.0245(7) 0.0115(6) 0.0107(6) 0.0081(6)
C2 0.0208(6) 0.0206(7) 0.0215(7) 0.0090(5) 0.0017(5) 0.0046(5)
C3 0.0191(6) 0.0164(6) 0.0208(7) 0.0043(5) 0.0025(5) 0.0013(5)
C1 0.0185(6) 0.0173(6) 0.0251(7) 0.0057(5) 0.0034(5) 0.0048(5)
C5 0.0223(7) 0.0246(7) 0.0227(7) 0.0055(6) 0.0062(5) 0.0085(5)
C4 0.0227(7) 0.0214(7) 0.0226(7) 0.0066(5) 0.0057(5) 0.0058(5)
N3 0.0213(6) 0.0258(6) 0.0214(6) 0.0078(5) 0.0058(5) 0.0046(5)
C9 0.0283(7) 0.0219(7) 0.0273(8) 0.0097(6) 0.0124(6) 0.0052(6)
C15 0.0220(7) 0.0236(7) 0.0252(7) 0.0102(6) 0.0069(6) 0.0076(5)
C17 0.0203(6) 0.0263(7) 0.0187(6) 0.0081(5) 0.0010(5) 0.0037(5)
C14 0.0231(7) 0.0238(7) 0.0227(7) 0.0095(6) 0.0066(6) 0.0039(5)
C16 0.0266(7) 0.0288(7) 0.0209(7) 0.0039(6) 0.0049(6) 0.0003(6)
C8 0.0315(8) 0.0286(8) 0.0351(8) 0.0157(6) 0.0159(7) 0.0145(6)
C10 0.0409(9) 0.0256(8) 0.0325(8) 0.0061(6) 0.0183(7) 0.0042(7)
C12 0.0326(8) 0.0443(10) 0.0255(8) 0.0111(7) 0.0006(7) -0.0028(7)
C7 0.0228(7) 0.0366(8) 0.0298(8) 0.0173(6) 0.0069(6) 0.0116(6)
C13 0.0267(7) 0.0359(8) 0.0292(8) 0.0135(7) 0.0037(6) 0.0064(6)
C11 0.0442(10) 0.0346(9) 0.0259(8) 0.0016(7) 0.0116(7) -0.0048(7)

loop_
_atom_type_symbol
_atom_type_description
_atom_type_scat_dispersion_real
_atom_type_scat_dispersion_imag
_atom_type_scat_source
C C 0.0181 0.0091 'International Tables Vol C Tables 4.2.6.8 and 6.1.1.4'
H H 0.0000 0.0000 'International Tables Vol C Tables 4.2.6.8 and 6.1.1.4'
N N 0.0311 0.0180 'International Tables Vol C Tables 4.2.6.8 and 6.1.1.4'
F F 0.0727 0.0534 'International Tables Vol C Tables 4.2.6.8 and 6.1.1.4'

loop_
_geom_angle_atom_site_label_1
_geom_angle_atom_site_label_2
_geom_angle_atom_site_label_3
_geom_angle
_geom_angle_site_symmetry_1
_geom_angle_site_symmetry_3
C17 C19 C18 121.38(14) . 2_576
C19 C18 C17 119.61(13) 2_576 .
N2 C6 C4 177.80(17) . .
F2 C2 C1 117.44(12) . .
F2 C2 C3 119.35(12) . .
C1 C2 C3 123.20(13) . .
C1 C3 C2 112.65(12) 2_666 .
C1 C3 C4 123.77(12) 2_666 .
C2 C3 C4 123.56(12) . .
F1 C1 C2 117.19(12) . .
F1 C1 C3 118.66(12) . 2_666
C2 C1 C3 124.14(12) . 2_666
N1 C5 C4 179.59(15) . .
C6 C4 C5 117.31(12) . .
C6 C4 C3 121.57(13) . .
C5 C4 C3 121.08(12) . .
C15 N3 C7 121.63(12) . .
C15 N3 C16 118.51(12) . .
C7 N3 C16 119.86(12) . .
C8 C9 C10 123.52(14) . .
C8 C9 C14 117.97(13) . .
C10 C9 C14 118.51(14) . .
N3 C15 C14 121.09(13) . .
C19 C17 C18 119.01(13) . .
C19 C17 C16 118.19(13) . .
C18 C17 C16 122.76(13) . .
C15 C14 C13 120.97(13) . .
C15 C14 C9 118.58(13) . .
C13 C14 C9 120.45(14) . .
N3 C16 C17 112.87(12) . .
C7 C8 C9 120.50(13) . .
C11 C10 C9 119.78(15) . .
C13 C12 C11 120.36(15) . .
C8 C7 N3 120.22(13) . .
C12 C13 C14 119.28(15) . .
C10 C11 C12 121.62(15) . .

loop_
_geom_bond_atom_site_label_1
_geom_bond_atom_site_label_2
_geom_bond_distance
_geom_bond_site_symmetry_2
C19 C17 1.386(2) .
C19 C18 1.390(2) 2_576
C18 C19 1.390(2) 2_576
C18 C17 1.394(2) .
F2 C2 1.3537(16) .
F1 C1 1.3526(15) .
N2 C6 1.162(2) .
N1 C5 1.1611(19) .
C6 C4 1.4019(19) .
C2 C1 1.377(2) .
C2 C3 1.3978(18) .
C3 C1 1.396(2) 2_666
C3 C4 1.4610(19) .
C1 C3 1.396(2) 2_666
C5 C4 1.406(2) .
N3 C15 1.3225(19) .
N3 C7 1.3730(18) .
N3 C16 1.4828(18) .
C9 C8 1.407(2) .
C9 C10 1.419(2) .
C9 C14 1.4217(19) .
C15 C14 1.401(2) .
C17 C16 1.518(2) .
C14 C13 1.413(2) .
C8 C7 1.360(2) .
C10 C11 1.361(3) .
C12 C13 1.372(2) .
C12 C11 1.409(2) .
